data_4340401
loop_
_publ_author_name
'Li, Fang-Fang'
'Ma, Jian-Fang'
'Song, Shu-Yan'
'Yang, Jin'
'Liu, Ying-Ying'
'Su, Zhong-Min'

_publ_section_title
;
 Influence of neutral ligands on the structures of silver(I) sulfonates.
;
_journal_issue 25
_journal_name_full 'Inorganic chemistry'
_journal_page_first 9374
_journal_page_last 9383
_journal_paper_doi 10.1021/ic050984z
_journal_volume 44
_journal_year 2005
_chemical_formula_sum 'C11 H11 Ag N2 O3 S'
_chemical_formula_weight 359.15
_chemical_name_systematic
;
 ?
;
_space_group_IT_number 2
_symmetry_cell_setting triclinic
_symmetry_space_group_name_Hall '-P 1'
_symmetry_space_group_name_H-M 'P -1'
_atom_sites_solution_hydrogens geom
_atom_sites_solution_primary direct
_atom_sites_solution_secondary difmap
_audit_creation_method SHELXL-97
_cell_angle_alpha 83.527(6)
_cell_angle_beta 74.274(5)
_cell_angle_gamma 67.555(5)
_cell_formula_units_Z 2
_cell_length_a 7.167(2)
_cell_length_b 8.205(3)
_cell_length_c 11.531(4)
_cell_measurement_temperature 293(2)
_cell_volume 603.2(3)
_computing_cell_refinement 'Bruker SMART'
_computing_data_collection 'Bruker SMART'
_computing_data_reduction 'Bruker SAINT software (Bruker, 1999)'
_computing_molecular_graphics 'SHELXTL-PLUS (Sheldrick, 1990)'
_computing_publication_material SHELXL-97
_computing_structure_refinement 'SHELXL-97 (Sheldrick, 1997)'
_computing_structure_solution 'SHELXS-97(Sheldrick, 1997)'
_diffrn_ambient_temperature 293(2)
_diffrn_measured_fraction_theta_full 0.983
_diffrn_measured_fraction_theta_max 0.892
_diffrn_measurement_device_type 'Bruker SMART APEX CCD'
_diffrn_measurement_method 'phi and omega scans'
_diffrn_radiation_monochromator graphite
_diffrn_radiation_source 'fine-focus sealed tube'
_diffrn_radiation_type MoK\a
_diffrn_radiation_wavelength 0.71073
_diffrn_reflns_av_R_equivalents 0.0781
_diffrn_reflns_av_sigmaI/netI 0.0780
_diffrn_reflns_limit_h_max 7
_diffrn_reflns_limit_h_min -9
_diffrn_reflns_limit_k_max 10
_diffrn_reflns_limit_k_min -10
_diffrn_reflns_limit_l_max 14
_diffrn_reflns_limit_l_min -15
_diffrn_reflns_number 3735
_diffrn_reflns_theta_full 25.00
_diffrn_reflns_theta_max 28.28
_diffrn_reflns_theta_min 1.83
_exptl_absorpt_coefficient_mu 1.844
_exptl_absorpt_correction_T_max 0.560
_exptl_absorpt_correction_T_min 0.359
_exptl_absorpt_correction_type empirical
_exptl_absorpt_process_details SADABS
_exptl_crystal_colour Colorless
_exptl_crystal_density_diffrn 1.977
_exptl_crystal_density_method 'not measured'
_exptl_crystal_description Block
_exptl_crystal_F_000 356
_exptl_crystal_size_max 0.325
_exptl_crystal_size_mid 0.178
_exptl_crystal_size_min 0.114
_refine_diff_density_max 0.966
_refine_diff_density_min -1.067
_refine_diff_density_rms 0.144
_refine_ls_extinction_method none
_refine_ls_goodness_of_fit_ref 0.957
_refine_ls_hydrogen_treatment mixed
_refine_ls_matrix_type full
_refine_ls_number_parameters 163
_refine_ls_number_reflns 2673
_refine_ls_number_restraints 0
_refine_ls_restrained_S_all 0.957
_refine_ls_R_factor_all 0.0644
_refine_ls_R_factor_gt 0.0475
_refine_ls_shift/su_max 0.001
_refine_ls_shift/su_mean 0.000
_refine_ls_structure_factor_coef Fsqd
_refine_ls_weighting_details 'calc w=1/[\s^2^(Fo^2^)+(0.0526P)^2^+0.0000P] where P=(Fo^2^+2Fc^2^)/3'
_refine_ls_weighting_scheme calc
_refine_ls_wR_factor_gt 0.1061
_refine_ls_wR_factor_ref 0.1144
_reflns_number_gt 2004
_reflns_number_total 2673
_reflns_threshold_expression >2sigma(I)
_cod_data_source_file ic050984zsi20050616_040803.cif
_cod_data_source_block compound-2
_cod_depositor_comments
;
The following automatic conversions were performed:

'_symmetry_cell_setting' value 'Triclinic' changed to 'triclinic'
according to
/usr/data/users/saulius/automatic-downloads/retrospective/ACS/lib/dictionaries/cif_core.dic
dictionary named 'cif_core.dic' version 2.4.2 from 2011-04-26.

Automatic conversion script
Id: cif_fix_values 2281 2013-09-26 08:29:07Z andrius 
;
_cod_original_cell_volume 603.3(3)
_cod_original_sg_symbol_H-M P-1
_cod_database_code 4340401

loop_
_symmetry_equiv_pos_as_xyz
'x, y, z'
'-x, -y, -z'

loop_
_atom_site_label
_atom_site_type_symbol
_atom_site_fract_x
_atom_site_fract_y
_atom_site_fract_z
_atom_site_U_iso_or_equiv
_atom_site_adp_type
_atom_site_occupancy
_atom_site_symmetry_multiplicity
_atom_site_calc_flag
_atom_site_refinement_flags
Ag1 Ag 0.47528(6) 0.37343(6) 0.62700(4) 0.05225(19) Uani 1 1 d .
C1 C 0.2813(7) -0.0276(6) 0.7799(4) 0.0341(10) Uani 1 1 d .
C2 C 0.1224(8) 0.0783(7) 0.8663(4) 0.0397(11) Uani 1 1 d .
H2 H -0.0101 0.0745 0.8817 0.048 Uiso 1 1 calc R
C3 C 0.1582(9) 0.1919(7) 0.9315(4) 0.0476(13) Uani 1 1 d .
H3 H 0.0488 0.2644 0.9894 0.057 Uiso 1 1 calc R
C4 C 0.3551(9) 0.1978(7) 0.9108(4) 0.0417(12) Uani 1 1 d .
C5 C 0.5141(8) 0.0908(7) 0.8232(5) 0.0423(12) Uani 1 1 d .
H5 H 0.6465 0.0951 0.8073 0.051 Uiso 1 1 calc R
C6 C 0.4795(7) -0.0235(6) 0.7582(4) 0.0386(11) Uani 1 1 d .
H6 H 0.5887 -0.0967 0.7005 0.046 Uiso 1 1 calc R
C7 C 0.3962(11) 0.3203(8) 0.9816(5) 0.0634(17) Uani 1 1 d .
H7A H 0.5399 0.3081 0.9542 0.095 Uiso 1 1 calc R
H7B H 0.3659 0.2903 1.0657 0.095 Uiso 1 1 calc R
H7C H 0.3090 0.4400 0.9696 0.095 Uiso 1 1 calc R
C8 C -0.0077(7) 0.4792(6) 0.7001(4) 0.0369(11) Uani 1 1 d .
H8 H -0.0009 0.5576 0.7496 0.044 Uiso 1 1 calc R
C9 C -0.1998(7) 0.4742(6) 0.7029(4) 0.0355(10) Uani 1 1 d .
H9 H -0.3194 0.5489 0.7541 0.043 Uiso 1 1 calc R
C10 C -0.0411(7) 0.2559(7) 0.5639(4) 0.0375(11) Uani 1 1 d .
H10 H -0.0475 0.1757 0.5156 0.045 Uiso 1 1 calc R
C11 C 0.1515(7) 0.2595(6) 0.5616(4) 0.0357(10) Uani 1 1 d .
H11 H 0.2713 0.1807 0.5132 0.043 Uiso 1 1 calc R
N1 N 0.1678(6) 0.3745(5) 0.6281(3) 0.0332(8) Uani 1 1 d .
N2 N -0.2149(6) 0.3620(5) 0.6321(3) 0.0328(8) Uani 1 1 d .
O1 O 0.2959(6) -0.3454(5) 0.7705(4) 0.0590(10) Uani 1 1 d .
O2 O 0.0214(5) -0.1103(5) 0.7023(3) 0.0519(9) Uani 1 1 d .
O3 O 0.3767(6) -0.1965(6) 0.5831(3) 0.0640(12) Uani 1 1 d .
S1 S 0.23920(18) -0.18153(16) 0.70222(11) 0.0375(3) Uani 1 1 d .

loop_
_atom_site_aniso_label
_atom_site_aniso_U_11
_atom_site_aniso_U_22
_atom_site_aniso_U_33
_atom_site_aniso_U_23
_atom_site_aniso_U_13
_atom_site_aniso_U_12
Ag1 0.0270(2) 0.0713(3) 0.0703(3) -0.0130(2) -0.01380(19) -0.0263(2)
C1 0.038(3) 0.038(3) 0.033(2) 0.002(2) -0.012(2) -0.020(2)
C2 0.038(3) 0.044(3) 0.039(3) -0.006(2) -0.004(2) -0.019(2)
C3 0.051(3) 0.050(3) 0.039(3) -0.010(2) -0.004(2) -0.017(3)
C4 0.057(3) 0.045(3) 0.032(2) 0.000(2) -0.015(2) -0.026(3)
C5 0.042(3) 0.049(3) 0.049(3) 0.003(2) -0.020(2) -0.026(2)
C6 0.031(2) 0.044(3) 0.040(3) -0.008(2) -0.005(2) -0.014(2)
C7 0.087(5) 0.062(4) 0.058(4) -0.009(3) -0.028(3) -0.036(4)
C8 0.031(2) 0.044(3) 0.045(3) -0.007(2) -0.010(2) -0.022(2)
C9 0.025(2) 0.043(3) 0.041(3) -0.009(2) -0.0077(19) -0.014(2)
C10 0.035(3) 0.049(3) 0.038(3) -0.008(2) -0.012(2) -0.022(2)
C11 0.027(2) 0.045(3) 0.039(3) -0.002(2) -0.009(2) -0.016(2)
N1 0.0268(19) 0.043(2) 0.035(2) 0.0003(17) -0.0088(16) -0.0181(17)
N2 0.0275(19) 0.039(2) 0.037(2) 0.0001(17) -0.0090(16) -0.0182(17)
O1 0.058(2) 0.041(2) 0.088(3) -0.006(2) -0.030(2) -0.0192(19)
O2 0.0324(19) 0.059(2) 0.071(2) -0.0152(19) -0.0198(18) -0.0148(17)
O3 0.057(3) 0.094(3) 0.050(2) -0.038(2) 0.0114(19) -0.045(2)
S1 0.0289(6) 0.0425(7) 0.0455(7) -0.0110(5) -0.0076(5) -0.0162(5)

loop_
_atom_type_symbol
_atom_type_description
_atom_type_scat_dispersion_real
_atom_type_scat_dispersion_imag
_atom_type_scat_source
C C 0.0033 0.0016 'International Tables Vol C Tables 4.2.6.8 and 6.1.1.4'
H H 0.0000 0.0000 'International Tables Vol C Tables 4.2.6.8 and 6.1.1.4'
N N 0.0061 0.0033 'International Tables Vol C Tables 4.2.6.8 and 6.1.1.4'
O O 0.0106 0.0060 'International Tables Vol C Tables 4.2.6.8 and 6.1.1.4'
S S 0.1246 0.1234 'International Tables Vol C Tables 4.2.6.8 and 6.1.1.4'
Ag Ag -0.8971 1.1015 'International Tables Vol C Tables 4.2.6.8 and 6.1.1.4'

loop_
_geom_angle_atom_site_label_1
_geom_angle_atom_site_label_2
_geom_angle_atom_site_label_3
_geom_angle
_geom_angle_site_symmetry_3
N1 Ag1 N2 177.29(13) 1_655
C2 C1 C6 119.7(4) .
C2 C1 S1 120.3(3) .
C6 C1 S1 119.8(4) .
C1 C2 C3 120.3(5) .
C1 C2 H2 119.8 .
C3 C2 H2 119.8 .
C4 C3 C2 120.7(5) .
C4 C3 H3 119.7 .
C2 C3 H3 119.7 .
C5 C4 C3 118.6(4) .
C5 C4 C7 120.3(5) .
C3 C4 C7 121.2(5) .
C4 C5 C6 121.0(4) .
C4 C5 H5 119.5 .
C6 C5 H5 119.5 .
C1 C6 C5 119.7(4) .
C1 C6 H6 120.2 .
C5 C6 H6 120.2 .
C4 C7 H7A 109.5 .
C4 C7 H7B 109.5 .
H7A C7 H7B 109.5 .
C4 C7 H7C 109.5 .
H7A C7 H7C 109.5 .
H7B C7 H7C 109.5 .
N1 C8 C9 121.7(4) .
N1 C8 H8 119.1 .
C9 C8 H8 119.1 .
N2 C9 C8 120.6(4) .
N2 C9 H9 119.7 .
C8 C9 H9 119.7 .
N2 C10 C11 122.1(4) .
N2 C10 H10 118.9 .
C11 C10 H10 118.9 .
N1 C11 C10 121.0(4) .
N1 C11 H11 119.5 .
C10 C11 H11 119.5 .
C8 N1 C11 117.1(4) .
C8 N1 Ag1 122.3(3) .
C11 N1 Ag1 120.4(3) .
C10 N2 C9 117.4(4) .
C10 N2 Ag1 122.8(3) 1_455
C9 N2 Ag1 119.6(3) 1_455
O2 S1 O3 113.4(2) .
O2 S1 O1 112.7(2) .
O3 S1 O1 112.0(3) .
O2 S1 C1 106.6(2) .
O3 S1 C1 106.0(2) .
O1 S1 C1 105.4(2) .

loop_
_geom_bond_atom_site_label_1
_geom_bond_atom_site_label_2
_geom_bond_distance
_geom_bond_site_symmetry_2
Ag1 N1 2.197(3) .
Ag1 N2 2.203(4) 1_655
C1 C2 1.367(7) .
C1 C6 1.387(6) .
C1 S1 1.783(4) .
C2 C3 1.395(7) .
C2 H2 0.9300 .
C3 C4 1.385(7) .
C3 H3 0.9300 .
C4 C5 1.379(7) .
C4 C7 1.518(6) .
C5 C6 1.394(6) .
C5 H5 0.9300 .
C6 H6 0.9300 .
C7 H7A 0.9600 .
C7 H7B 0.9600 .
C7 H7C 0.9600 .
C8 N1 1.333(6) .
C8 C9 1.384(6) .
C8 H8 0.9300 .
C9 N2 1.350(5) .
C9 H9 0.9300 .
C10 N2 1.313(6) .
C10 C11 1.385(6) .
C10 H10 0.9300 .
C11 N1 1.337(6) .
C11 H11 0.9300 .
N2 Ag1 2.203(4) 1_455
O1 S1 1.453(4) .
O2 S1 1.442(3) .
O3 S1 1.444(4) .

loop_
_geom_torsion_atom_site_label_1
_geom_torsion_atom_site_label_2
_geom_torsion_atom_site_label_3
_geom_torsion_atom_site_label_4
_geom_torsion
_geom_torsion_site_symmetry_1
_geom_torsion_site_symmetry_4
C6 C1 C2 C3 0.8(7) . .
S1 C1 C2 C3 176.6(4) . .
C1 C2 C3 C4 -0.8(8) . .
C2 C3 C4 C5 0.9(8) . .
C2 C3 C4 C7 -179.7(5) . .
C3 C4 C5 C6 -1.2(8) . .
C7 C4 C5 C6 179.4(5) . .
C2 C1 C6 C5 -1.1(7) . .
S1 C1 C6 C5 -176.9(4) . .
C4 C5 C6 C1 1.3(8) . .
N1 C8 C9 N2 0.0(7) . .
N2 C10 C11 N1 -1.1(7) . .
C9 C8 N1 C11 -2.3(7) . .
C9 C8 N1 Ag1 -177.7(3) . .
C10 C11 N1 C8 2.9(7) . .
C10 C11 N1 Ag1 178.3(3) . .
N2 Ag1 N1 C8 93(3) 1_655 .
N2 Ag1 N1 C11 -82(3) 1_655 .
C11 C10 N2 C9 -1.3(7) . .
C11 C10 N2 Ag1 175.1(3) . 1_455
C8 C9 N2 C10 1.8(7) . .
C8 C9 N2 Ag1 -174.7(3) . 1_455
C2 C1 S1 O2 27.7(5) . .
C6 C1 S1 O2 -156.6(4) . .
C2 C1 S1 O3 148.8(4) . .
C6 C1 S1 O3 -35.5(5) . .
C2 C1 S1 O1 -92.3(4) . .
C6 C1 S1 O1 83.4(4) . .
